data_7109794
loop_
_publ_author_name
'Yanyan Wang'
'Yi Li'
'Yan Yan'
'Jun Xu'
'Buyuan Guan'
'Qiang Wang'
'Jiyang Li'
'Jihong Yu'

_publ_section_title
;
 Luminescent carbon dots in a new magnesium aluminophosphate zeolite
;
_journal_name_full Chem.Commun.
_journal_page_first 9006
_journal_paper_doi 10.1039/c3cc43375g
_journal_volume 49
_journal_year 2013
_chemical_formula_sum 'C2.5 H10 Al3 Mg N O17.5 P4'
_chemical_formula_weight 563.24
_chemical_name_systematic
;
?
;
_space_group_IT_number 14
_symmetry_cell_setting monoclinic
_symmetry_space_group_name_Hall '-P 2yn'
_symmetry_space_group_name_H-M 'P 1 21/n 1'
_atom_sites_solution_primary direct
_atom_sites_solution_secondary difmap
_audit_creation_method SHELXL-97
_cell_angle_alpha 90.00
_cell_angle_beta 91.5330(10)
_cell_angle_gamma 90.00
_cell_formula_units_Z 4
_cell_length_a 8.2208(6)
_cell_length_b 14.7180(11)
_cell_length_c 14.2654(11)
_cell_measurement_reflns_used 4292
_cell_measurement_temperature 296(2)
_cell_measurement_theta_max 28.35
_cell_measurement_theta_min 1.99
_cell_volume 1725.4(2)
_computing_cell_refinement 'Bruker SMART Apex 2'
_computing_data_collection 'Bruker SMART Apex 2'
_computing_data_reduction 'Bruker SAINT'
_computing_molecular_graphics SHELXP-97
_computing_publication_material SHELXTL
_computing_structure_refinement 'SHELXL-97 (Sheldrick, 2008)'
_computing_structure_solution 'SHELXS-97 (Sheldrick, 2008)'
_diffrn_ambient_temperature 296(2)
_diffrn_detector_area_resol_mean 5.00cm
_diffrn_measured_fraction_theta_full 0.996
_diffrn_measured_fraction_theta_max 0.996
_diffrn_measurement_device_type 'CCD area detector'
_diffrn_measurement_method 'phi and omega scans'
_diffrn_radiation_monochromator graphite
_diffrn_radiation_source 'fine-focus sealed tube'
_diffrn_radiation_type MoK\a
_diffrn_radiation_wavelength 0.71073
_diffrn_reflns_av_R_equivalents 0.0474
_diffrn_reflns_av_sigmaI/netI 0.0546
_diffrn_reflns_limit_h_max 10
_diffrn_reflns_limit_h_min -10
_diffrn_reflns_limit_k_max 16
_diffrn_reflns_limit_k_min -19
_diffrn_reflns_limit_l_max 19
_diffrn_reflns_limit_l_min -18
_diffrn_reflns_number 12541
_diffrn_reflns_theta_full 28.35
_diffrn_reflns_theta_max 28.35
_diffrn_reflns_theta_min 1.99
_exptl_absorpt_coefficient_mu 0.722
_exptl_absorpt_correction_T_max 0.7457
_exptl_absorpt_correction_T_min 0.6503
_exptl_absorpt_correction_type multi-scan
_exptl_absorpt_process_details sadabs
_exptl_crystal_colour white
_exptl_crystal_density_diffrn 2.168
_exptl_crystal_density_method 'not measured'
_exptl_crystal_description rod
_exptl_crystal_F_000 1132
_exptl_crystal_size_max 0.17
_exptl_crystal_size_mid 0.15
_exptl_crystal_size_min 0.12
_refine_diff_density_max 0.819
_refine_diff_density_min -0.553
_refine_diff_density_rms 0.124
_refine_ls_extinction_method none
_refine_ls_goodness_of_fit_ref 1.097
_refine_ls_matrix_type full
_refine_ls_number_parameters 271
_refine_ls_number_reflns 4292
_refine_ls_number_restraints 0
_refine_ls_restrained_S_all 1.097
_refine_ls_R_factor_all 0.0666
_refine_ls_R_factor_gt 0.0483
_refine_ls_shift/su_max 0.005
_refine_ls_shift/su_mean 0.000
_refine_ls_structure_factor_coef Fsqd
_refine_ls_weighting_details 'calc w=1/[\s^2^(Fo^2^)+(0.0713P)^2^+1.2518P] where P=(Fo^2^+2Fc^2^)/3'
_refine_ls_weighting_scheme calc
_refine_ls_wR_factor_gt 0.1324
_refine_ls_wR_factor_ref 0.1457
_reflns_number_gt 3199
_reflns_number_total 4292
_reflns_threshold_expression >2sigma(I)
_cod_data_source_file c3cc43375g.txt
_cod_data_source_block JU92
_cod_original_sg_symbol_H-M 'P 21/n'
_cod_original_formula_sum 'C2.50 H10 Al3 Mg N O17.50 P4'
_cod_database_code 7109794

loop_
_symmetry_equiv_pos_as_xyz
'x, y, z'
'-x+1/2, y+1/2, -z+1/2'
'-x, -y, -z'
'x-1/2, -y-1/2, z-1/2'

loop_
_atom_site_label
_atom_site_type_symbol
_atom_site_fract_x
_atom_site_fract_y
_atom_site_fract_z
_atom_site_U_iso_or_equiv
_atom_site_adp_type
_atom_site_occupancy
_atom_site_symmetry_multiplicity
_atom_site_calc_flag
_atom_site_refinement_flags
P1 P 0.11920(11) 0.21847(6) 0.90467(6) 0.0178(2) Uani 1 1 d .
P2 P -0.61704(11) 0.66805(6) 1.23630(6) 0.0163(2) Uani 1 1 d .
P3 P 0.17811(11) 0.36879(6) 1.57277(6) 0.0159(2) Uani 1 1 d .
P4 P -0.12133(11) 0.44091(6) 1.21071(6) 0.0160(2) Uani 1 1 d .
Al1 Al 0.00156(12) 0.36295(7) 1.76052(7) 0.0151(2) Uani 1 1 d .
Al2 Al -0.04138(13) 0.27215(7) 1.09035(7) 0.0159(2) Uani 1 1 d .
Al3 Al -0.01374(13) 0.32750(8) 1.38502(7) 0.0183(2) Uani 1 1 d .
Mg1 Mg -0.44992(15) 0.48791(8) 1.32938(8) 0.0190(3) Uani 1 1 d .
O1 O 0.0559(3) 0.27766(18) 0.98475(17) 0.0275(6) Uani 1 1 d .
O2 O 0.0991(5) 0.2726(2) 0.81440(19) 0.0427(9) Uani 1 1 d .
O3 O 0.0338(5) 0.1299(2) 0.8975(3) 0.0564(11) Uani 1 1 d .
O4 O 0.2991(4) 0.2046(3) 0.9238(2) 0.0532(11) Uani 1 1 d .
O5 O -0.5176(4) 0.5832(2) 1.23230(18) 0.0312(7) Uani 1 1 d .
O6 O -0.5867(4) 0.7194(2) 1.32800(18) 0.0300(6) Uani 1 1 d .
O7 O -0.5821(4) 0.7301(2) 1.15332(19) 0.0359(7) Uani 1 1 d .
O8 O -0.7959(3) 0.6455(3) 1.2283(2) 0.0497(10) Uani 1 1 d .
O9 O 0.0412(3) 0.36230(19) 1.64279(17) 0.0266(6) Uani 1 1 d .
O10 O 0.0632(4) 0.46305(18) 1.81297(19) 0.0293(6) Uani 1 1 d .
O11 O 0.2856(3) 0.44895(19) 1.59057(19) 0.0292(6) Uani 1 1 d .
O12 O 0.0988(3) 0.37615(19) 1.47501(17) 0.0259(6) Uani 1 1 d .
O13 O 0.2712(4) 0.27906(19) 1.5780(2) 0.0325(7) Uani 1 1 d .
O14 O -0.0801(3) 0.38318(17) 1.12467(17) 0.0198(5) Uani 1 1 d .
O15 O -0.0181(3) 0.40591(19) 1.29463(17) 0.0258(6) Uani 1 1 d .
O16 O -0.2992(3) 0.43812(19) 1.22913(18) 0.0265(6) Uani 1 1 d .
O17 O -0.6475(4) 0.5283(2) 1.41111(19) 0.0324(7) Uani 1 1 d .
O18 O -0.6541(7) 0.4002(4) 1.2520(4) 0.0345(14) Uani 0.50 1 d P
N1 N -0.5607(6) 0.4608(4) 1.0828(3) 0.0568(12) Uani 1 1 d .
C1 C -0.4432(7) 0.4118(4) 1.0229(4) 0.0490(13) Uani 1 1 d .
C2 C -0.3340(7) 0.4774(4) 0.9759(4) 0.0575(15) Uani 1 1 d .
C3 C -0.6648(17) 0.3893(10) 1.1360(11) 0.085(5) Uani 0.50 1 d P

loop_
_atom_site_aniso_label
_atom_site_aniso_U_11
_atom_site_aniso_U_22
_atom_site_aniso_U_33
_atom_site_aniso_U_23
_atom_site_aniso_U_13
_atom_site_aniso_U_12
P1 0.0213(5) 0.0149(5) 0.0173(4) 0.0033(3) 0.0064(3) 0.0053(4)
P2 0.0167(4) 0.0168(5) 0.0155(4) 0.0000(3) -0.0002(3) -0.0014(3)
P3 0.0195(4) 0.0157(5) 0.0126(4) -0.0005(3) -0.0013(3) 0.0000(3)
P4 0.0222(4) 0.0121(4) 0.0138(4) -0.0016(3) 0.0011(3) -0.0004(3)
Al1 0.0175(5) 0.0143(5) 0.0136(5) 0.0000(4) 0.0005(4) -0.0002(4)
Al2 0.0202(5) 0.0134(5) 0.0141(5) -0.0013(4) 0.0019(4) 0.0008(4)
Al3 0.0199(5) 0.0220(6) 0.0128(5) -0.0005(4) -0.0005(4) -0.0030(4)
Mg1 0.0224(6) 0.0161(6) 0.0186(6) 0.0017(5) 0.0030(5) 0.0013(5)
O1 0.0392(16) 0.0256(15) 0.0184(13) -0.0008(11) 0.0107(11) 0.0101(13)
O2 0.082(2) 0.0268(16) 0.0188(14) 0.0034(12) 0.0007(15) 0.0261(17)
O3 0.076(3) 0.0154(16) 0.081(3) -0.0101(16) 0.053(2) -0.0072(16)
O4 0.0264(16) 0.088(3) 0.045(2) -0.0224(19) -0.0025(14) 0.0239(18)
O5 0.0456(17) 0.0250(15) 0.0231(14) 0.0019(12) 0.0032(12) 0.0168(14)
O6 0.0379(16) 0.0299(16) 0.0220(14) -0.0050(12) -0.0042(12) -0.0037(13)
O7 0.065(2) 0.0205(15) 0.0223(14) 0.0071(11) 0.0016(14) -0.0064(14)
O8 0.0177(14) 0.092(3) 0.0396(18) -0.0143(18) 0.0002(13) -0.0106(17)
O9 0.0300(14) 0.0339(16) 0.0162(13) 0.0032(11) 0.0056(11) 0.0020(12)
O10 0.0503(17) 0.0150(13) 0.0229(14) 0.0005(11) 0.0049(12) -0.0090(13)
O11 0.0315(15) 0.0247(15) 0.0310(15) -0.0014(12) -0.0047(12) -0.0088(12)
O12 0.0314(14) 0.0328(16) 0.0133(12) -0.0023(11) -0.0045(10) -0.0013(12)
O13 0.0317(15) 0.0211(15) 0.0448(18) 0.0038(12) 0.0004(13) 0.0078(12)
O14 0.0298(13) 0.0128(12) 0.0170(12) -0.0030(10) 0.0040(10) 0.0032(10)
O15 0.0334(14) 0.0272(15) 0.0167(13) 0.0042(11) -0.0025(11) 0.0000(12)
O16 0.0238(13) 0.0315(16) 0.0245(14) -0.0042(12) 0.0042(11) 0.0027(12)
O17 0.0392(16) 0.0283(16) 0.0303(15) 0.0087(12) 0.0135(13) 0.0067(13)
O18 0.034(3) 0.034(3) 0.035(3) -0.006(3) 0.000(2) -0.010(3)
N1 0.059(3) 0.069(3) 0.042(3) -0.011(2) -0.004(2) 0.001(3)
C1 0.060(3) 0.042(3) 0.045(3) -0.009(2) -0.007(2) 0.019(3)
C2 0.058(3) 0.069(4) 0.045(3) -0.011(3) -0.009(3) 0.019(3)
C3 0.063(8) 0.084(11) 0.109(12) -0.003(9) 0.010(8) -0.039(8)

loop_
_atom_type_symbol
_atom_type_description
_atom_type_scat_dispersion_real
_atom_type_scat_dispersion_imag
_atom_type_scat_source
C C 0.0033 0.0016 'International Tables Vol C Tables 4.2.6.8 and 6.1.1.4'
H H 0.0000 0.0000 'International Tables Vol C Tables 4.2.6.8 and 6.1.1.4'
N N 0.0061 0.0033 'International Tables Vol C Tables 4.2.6.8 and 6.1.1.4'
O O 0.0106 0.0060 'International Tables Vol C Tables 4.2.6.8 and 6.1.1.4'
Mg Mg 0.0486 0.0363 'International Tables Vol C Tables 4.2.6.8 and 6.1.1.4'
Al Al 0.0645 0.0514 'International Tables Vol C Tables 4.2.6.8 and 6.1.1.4'
P P 0.1023 0.0942 'International Tables Vol C Tables 4.2.6.8 and 6.1.1.4'

loop_
_geom_angle_atom_site_label_1
_geom_angle_atom_site_label_2
_geom_angle_atom_site_label_3
_geom_angle
_geom_angle_site_symmetry_1
_geom_angle_site_symmetry_3
O3 P1 O4 110.7(2) . .
O3 P1 O2 111.3(2) . .
O4 P1 O2 107.9(2) . .
O3 P1 O1 112.32(17) . .
O4 P1 O1 106.90(18) . .
O2 P1 O1 107.51(16) . .
O5 P2 O8 110.2(2) . .
O5 P2 O6 111.68(16) . .
O8 P2 O6 108.10(17) . .
O5 P2 O7 110.83(17) . .
O8 P2 O7 106.0(2) . .
O6 P2 O7 109.77(17) . .
O11 P3 O12 109.63(16) . .
O11 P3 O13 112.44(17) . .
O12 P3 O13 107.86(17) . .
O11 P3 O9 112.43(16) . .
O12 P3 O9 107.30(16) . .
O13 P3 O9 106.94(16) . .
O16 P4 O10 112.13(17) . 3_568
O16 P4 O14 111.27(15) . .
O10 P4 O14 104.90(15) 3_568 .
O16 P4 O15 112.12(15) . .
O10 P4 O15 108.16(16) 3_568 .
O14 P4 O15 107.90(15) . .
O8 Al1 O9 107.75(15) 3_468 .
O8 Al1 O10 107.59(17) 3_468 .
O9 Al1 O10 111.58(14) . .
O8 Al1 O2 110.7(2) 3_468 1_556
O9 Al1 O2 109.47(14) . 1_556
O10 Al1 O2 109.76(16) . 1_556
O13 Al2 O1 111.44(15) 4_565 .
O13 Al2 O6 113.52(15) 4_565 2_447
O1 Al2 O6 108.68(14) . 2_447
O13 Al2 O14 105.70(14) 4_565 .
O1 Al2 O14 107.11(13) . .
O6 Al2 O14 110.17(14) 2_447 .
O4 Al3 O12 110.07(16) 4_566 .
O4 Al3 O15 115.07(16) 4_566 .
O12 Al3 O15 106.19(14) . .
O4 Al3 O7 107.05(19) 4_566 2_447
O12 Al3 O7 109.92(15) . 2_447
O15 Al3 O7 108.50(14) . 2_447
O11 Mg1 O3 100.42(16) 3_568 4_566
O11 Mg1 O5 103.84(13) 3_568 .
O3 Mg1 O5 155.36(17) 4_566 .
O11 Mg1 O16 98.89(12) 3_568 .
O3 Mg1 O16 94.51(13) 4_566 .
O5 Mg1 O16 86.05(12) . .
O11 Mg1 O17 94.18(13) 3_568 .
O3 Mg1 O17 84.99(13) 4_566 .
O5 Mg1 O17 88.94(12) . .
O16 Mg1 O17 166.78(13) . .
O11 Mg1 O18 172.13(18) 3_568 .
O3 Mg1 O18 72.4(2) 4_566 .
O5 Mg1 O18 83.15(19) . .
O16 Mg1 O18 85.06(17) . .
O17 Mg1 O18 82.20(18) . .
P1 O1 Al2 142.67(19) . .
P1 O2 Al1 145.2(2) . 1_554
P1 O3 Mg1 139.5(2) . 4_665
P1 O4 Al3 149.4(2) . 4_665
P2 O5 Mg1 133.54(17) . .
P2 O6 Al2 151.8(2) . 2_457
P2 O7 Al3 146.7(2) . 2_457
P2 O8 Al1 167.1(3) . 3_468
P3 O9 Al1 143.19(19) . .
P4 O10 Al1 141.53(18) 3_568 .
P3 O11 Mg1 149.59(19) . 3_568
P3 O12 Al3 149.4(2) . .
P3 O13 Al2 146.1(2) . 4_666
P4 O14 Al2 142.21(17) . .
P4 O15 Al3 143.48(19) . .
P4 O16 Mg1 136.47(17) . .
C3 O18 Mg1 122.4(5) . .
C1 N1 C2 110.4(4) . 3_467
C1 N1 C3 108.8(7) . .
C2 N1 C3 111.4(7) 3_467 .
C2 C1 N1 110.6(5) . .
C1 C2 N1 107.4(5) . 3_467
N1 C3 O18 113.7(9) . .

loop_
_geom_bond_atom_site_label_1
_geom_bond_atom_site_label_2
_geom_bond_distance
_geom_bond_site_symmetry_2
P1 O3 1.482(3) .
P1 O4 1.511(3) .
P1 O2 1.520(3) .
P1 O1 1.538(3) .
P2 O5 1.495(3) .
P2 O8 1.509(3) .
P2 O6 1.526(3) .
P2 O7 1.529(3) .
P3 O11 1.492(3) .
P3 O12 1.528(3) .
P3 O13 1.527(3) .
P3 O9 1.528(3) .
P4 O16 1.494(3) .
P4 O10 1.533(3) 3_568
P4 O14 1.538(2) .
P4 O15 1.538(3) .
Al1 O8 1.707(3) 3_468
Al1 O9 1.719(3) .
Al1 O10 1.722(3) .
Al1 O2 1.723(3) 1_556
Al2 O13 1.720(3) 4_565
Al2 O1 1.726(3) .
Al2 O6 1.733(3) 2_447
Al2 O14 1.738(3) .
Al3 O4 1.715(3) 4_566
Al3 O12 1.718(3) .
Al3 O15 1.730(3) .
Al3 O7 1.731(3) 2_447
Mg1 O11 1.977(3) 3_568
Mg1 O3 1.995(3) 4_566
Mg1 O5 2.038(3) .
Mg1 O16 2.052(3) .
Mg1 O17 2.110(3) .
Mg1 O18 2.367(6) .
O2 Al1 1.723(3) 1_554
O3 Mg1 1.995(3) 4_665
O4 Al3 1.715(3) 4_665
O6 Al2 1.733(3) 2_457
O7 Al3 1.731(3) 2_457
O8 Al1 1.707(3) 3_468
O10 P4 1.533(3) 3_568
O11 Mg1 1.977(3) 3_568
O13 Al2 1.720(3) 4_666
O18 C3 1.662(17) .
N1 C1 1.492(7) .
N1 C2 1.496(7) 3_467
N1 C3 1.567(14) .
C1 C2 1.490(9) .
C2 N1 1.496(7) 3_467
